data_4314745
loop_
_publ_author_name
'Kang-Wei Wang'
'Jing-Lin Chen'
'Yi-Ming Cheng'
'Min-Wen Chung'
'Cheng-Chih Hsieh'
'Gene-Hsiang Lee'
'Pi-Tai Chou'
'Kellen Chen'
'Yun Chi'

_publ_section_title
;
 Mono- versus Dinuclear Pt(II)
 6-(5-Trifluoromethyl-Pyrazol-3-yl)-2,2'-Bipyridine Complexes: Synthesis,
 Characterization, and Remarkable Difference in Luminescent Properties
;
_journal_name_full 'Inorganic Chemistry'
_journal_page_first 1372
_journal_page_last 1383
_journal_paper_doi 10.1021/ic9011313
_journal_volume 49
_journal_year 2010
_chemical_formula_sum 'C19 H9 F9 N6 Pt'
_chemical_formula_weight 687.41
_chemical_name_systematic
; 
 ? 
;
_space_group_IT_number 14
_symmetry_cell_setting monoclinic
_symmetry_space_group_name_Hall '-P 2ybc'
_symmetry_space_group_name_H-M 'P 1 21/c 1'
_atom_sites_solution_hydrogens geom
_atom_sites_solution_primary direct
_atom_sites_solution_secondary difmap
_audit_creation_method SHELXL-97
_cell_angle_alpha 90.00
_cell_angle_beta 102.310(2)
_cell_angle_gamma 90.00
_cell_formula_units_Z 4
_cell_length_a 8.0916(6)
_cell_length_b 14.4245(10)
_cell_length_c 18.0577(12)
_cell_measurement_reflns_used 2499
_cell_measurement_temperature 150(2)
_cell_measurement_theta_max 23.96
_cell_measurement_theta_min 2.58
_cell_volume 2059.2(3)
_computing_cell_refinement 'Bruker SAINT'
_computing_data_collection 'Bruker SMART'
_computing_data_reduction 'Bruker SAINT'
_computing_molecular_graphics 'Bruker SHELXTL'
_computing_publication_material 'Bruker SHELXTL'
_computing_structure_refinement 'SHELXL-97 (Sheldrick, 1997)'
_computing_structure_solution 'SHELXS-97 (Sheldrick, 1990)'
_diffrn_ambient_temperature 150(2)
_diffrn_measured_fraction_theta_full 0.996
_diffrn_measured_fraction_theta_max 0.996
_diffrn_measurement_device_type 'BRUKER SMART APEXCCD area detector'
_diffrn_measurement_method 'omega scans'
_diffrn_radiation_monochromator graphite
_diffrn_radiation_source 'fine-focus sealed tube'
_diffrn_radiation_type MoK\a
_diffrn_radiation_wavelength 0.71073
_diffrn_reflns_av_R_equivalents 0.0539
_diffrn_reflns_av_sigmaI/netI 0.0680
_diffrn_reflns_limit_h_max 10
_diffrn_reflns_limit_h_min -10
_diffrn_reflns_limit_k_max 13
_diffrn_reflns_limit_k_min -18
_diffrn_reflns_limit_l_max 18
_diffrn_reflns_limit_l_min -23
_diffrn_reflns_number 12933
_diffrn_reflns_theta_full 27.49
_diffrn_reflns_theta_max 27.49
_diffrn_reflns_theta_min 1.82
_exptl_absorpt_coefficient_mu 6.916
_exptl_absorpt_correction_T_max 0.8741
_exptl_absorpt_correction_T_min 0.0723
_exptl_absorpt_correction_type multi-scan
_exptl_crystal_colour yellow
_exptl_crystal_density_diffrn 2.217
_exptl_crystal_density_meas ?
_exptl_crystal_density_method 'not measured'
_exptl_crystal_description needle
_exptl_crystal_F_000 1296
_exptl_crystal_size_max 0.80
_exptl_crystal_size_mid 0.30
_exptl_crystal_size_min 0.02
_refine_diff_density_max 1.850
_refine_diff_density_min -2.295
_refine_diff_density_rms 0.181
_refine_ls_extinction_method none
_refine_ls_goodness_of_fit_ref 1.137
_refine_ls_hydrogen_treatment constr
_refine_ls_matrix_type full
_refine_ls_number_parameters 352
_refine_ls_number_reflns 4714
_refine_ls_number_restraints 0
_refine_ls_restrained_S_all 1.137
_refine_ls_R_factor_all 0.0833
_refine_ls_R_factor_gt 0.0570
_refine_ls_shift/su_max 0.012
_refine_ls_shift/su_mean 0.001
_refine_ls_structure_factor_coef Fsqd
_refine_ls_weighting_details 'calc w=1/[\s^2^(Fo^2^)+(0.0513P)^2^+0.0000P] where P=(Fo^2^+2Fc^2^)/3'
_refine_ls_weighting_scheme calc
_refine_ls_wR_factor_gt 0.1104
_refine_ls_wR_factor_ref 0.1199
_reflns_number_gt 3557
_reflns_number_total 4714
_reflns_threshold_expression >2sigma(I)
_cod_data_source_file ic9011313_si_001_4.cif
_cod_data_source_block 6a
_cod_depositor_comments
;
The following automatic conversions were performed:

'_symmetry_cell_setting' value 'Monoclinic' changed to 'monoclinic'
according to the built-in table from CIF Core dictionary named
'cif_core.dic' version 2.4.1 from 2010-06-29.

Automatic conversion script
Id: cif_fix_values 1646 2011-03-28 12:23:43Z adriana 

The following automatic conversions were performed:

'_exptl_crystal_density_meas' value 'not_measured' was changed to '?'
- the value is perceived as not measured.

Automatic conversion script
Id: cif_fix_values 3008 2015-01-20 13:52:24Z robertas 
;
_cod_original_cell_volume 2059.2(2)
_cod_database_code 4314745

loop_
_symmetry_equiv_pos_as_xyz
'x, y, z'
'-x, y+1/2, -z+1/2'
'-x, -y, -z'
'x, -y-1/2, z-1/2'

loop_
_atom_site_label
_atom_site_type_symbol
_atom_site_fract_x
_atom_site_fract_y
_atom_site_fract_z
_atom_site_U_iso_or_equiv
_atom_site_adp_type
_atom_site_occupancy
_atom_site_symmetry_multiplicity
_atom_site_calc_flag
_atom_site_refinement_flags
_atom_site_disorder_assembly
_atom_site_disorder_group
Pt Pt 0.37613(4) 0.52262(2) 0.12573(2) 0.02869(12) Uani 1 1 d . . .
N1 N 0.2645(10) 0.6442(5) 0.1433(4) 0.0372(18) Uani 1 1 d . . .
N2 N 0.2357(9) 0.5420(5) 0.0254(4) 0.0302(17) Uani 1 1 d . . .
N3 N 0.4328(8) 0.4082(5) 0.0760(4) 0.0330(17) Uani 1 1 d . . .
N4 N 0.5251(9) 0.3316(5) 0.0987(4) 0.0340(17) Uani 1 1 d . . .
N5 N 0.5267(9) 0.5091(5) 0.2297(4) 0.0302(16) Uani 1 1 d . . .
N6 N 0.6663(9) 0.5632(6) 0.2463(4) 0.0368(18) Uani 1 1 d . . .
C1 C 0.2863(13) 0.6924(7) 0.2079(6) 0.045(2) Uani 1 1 d . . .
H1 H 0.3674 0.6708 0.2504 0.054 Uiso 1 1 calc R . .
C2 C 0.1981(14) 0.7707(8) 0.2157(7) 0.059(3) Uani 1 1 d . . .
H2 H 0.2194 0.8041 0.2621 0.071 Uiso 1 1 calc R . .
C3 C 0.0762(14) 0.8004(8) 0.1543(8) 0.061(3) Uani 1 1 d . . .
H3 H 0.0074 0.8526 0.1586 0.073 Uiso 1 1 calc R . .
C4 C 0.0569(12) 0.7531(7) 0.0874(7) 0.049(3) Uani 1 1 d . . .
H4 H -0.0216 0.7748 0.0441 0.059 Uiso 1 1 calc R . .
C5 C 0.1509(11) 0.6736(7) 0.0822(6) 0.038(2) Uani 1 1 d . . .
C6 C 0.1365(11) 0.6185(7) 0.0129(5) 0.035(2) Uani 1 1 d . . .
C7 C 0.0435(11) 0.6344(7) -0.0567(6) 0.045(3) Uani 1 1 d . . .
H7 H -0.0276 0.6874 -0.0662 0.054 Uiso 1 1 calc R . .
C8 C 0.0518(11) 0.5722(8) -0.1154(6) 0.046(3) Uani 1 1 d . . .
H8 H -0.0122 0.5840 -0.1650 0.056 Uiso 1 1 calc R . .
C9 C 0.1518(11) 0.4941(8) -0.1021(6) 0.043(3) Uani 1 1 d . . .
H9 H 0.1584 0.4521 -0.1419 0.051 Uiso 1 1 calc R . .
C10 C 0.2427(11) 0.4783(7) -0.0286(6) 0.037(2) Uani 1 1 d . . .
C11 C 0.3537(10) 0.4012(6) 0.0015(5) 0.030(2) Uani 1 1 d . . .
C12 C 0.3955(10) 0.3165(7) -0.0256(5) 0.038(2) Uani 1 1 d . . .
H12 H 0.3613 0.2921 -0.0754 0.046 Uiso 1 1 calc R . .
C13 C 0.4994(10) 0.2757(7) 0.0373(5) 0.034(2) Uani 1 1 d . . .
C14 C 0.5757(13) 0.1840(7) 0.0420(6) 0.046(3) Uani 1 1 d . . .
C15 C 0.3666(14) 0.3973(10) 0.2914(7) 0.061(3) Uani 1 1 d . . .
C16 C 0.5089(12) 0.4593(6) 0.2906(6) 0.038(2) Uani 1 1 d . A .
C17 C 0.6429(13) 0.4809(8) 0.3501(7) 0.050(3) Uani 1 1 d . . .
H17 H 0.6664 0.4569 0.4002 0.060 Uiso 1 1 calc R A .
C18 C 0.7343(11) 0.5458(6) 0.3187(5) 0.034(2) Uani 1 1 d . A .
C19 C 0.8902(14) 0.5952(9) 0.3555(8) 0.060(3) Uani 1 1 d . . .
F1 F 0.6458(12) 0.1582(6) 0.1118(4) 0.107(3) Uani 1 1 d . . .
F2 F 0.4698(9) 0.1169(5) 0.0182(5) 0.087(2) Uani 1 1 d . . .
F3 F 0.6934(10) 0.1749(5) 0.0026(5) 0.090(3) Uani 1 1 d . . .
F4 F 0.2222(9) 0.4446(6) 0.2856(5) 0.092(3) Uani 1 1 d . A .
F5 F 0.3328(9) 0.3411(5) 0.2318(4) 0.081(2) Uani 1 1 d . A .
F6 F 0.412(2) 0.3346(13) 0.3451(11) 0.087(7) Uani 0.60 1 d P A 1
F6' F 0.348(4) 0.379(3) 0.3620(19) 0.106(13) Uani 0.40 1 d P A 2
F7 F 0.987(2) 0.618(3) 0.3110(11) 0.101(8) Uani 0.60 1 d P A 1
F8 F 0.857(3) 0.6683(17) 0.391(2) 0.105(9) Uani 0.60 1 d P A 1
F9 F 0.990(4) 0.537(2) 0.4065(18) 0.131(15) Uani 0.60 1 d P A 1
F7' F 1.025(4) 0.555(3) 0.362(5) 0.19(3) Uani 0.40 1 d P A 2
F8' F 0.911(5) 0.674(3) 0.323(2) 0.111(13) Uani 0.40 1 d P A 2
F9' F 0.905(5) 0.613(5) 0.425(2) 0.14(2) Uani 0.40 1 d P A 2

loop_
_atom_site_aniso_label
_atom_site_aniso_U_11
_atom_site_aniso_U_22
_atom_site_aniso_U_33
_atom_site_aniso_U_23
_atom_site_aniso_U_13
_atom_site_aniso_U_12
Pt 0.03055(17) 0.0307(2) 0.02584(19) 0.00268(16) 0.00824(12) -0.00273(15)
N1 0.051(5) 0.027(4) 0.037(5) 0.010(4) 0.017(4) 0.006(3)
N2 0.031(4) 0.028(4) 0.032(4) 0.001(3) 0.008(3) -0.009(3)
N3 0.029(4) 0.031(5) 0.038(5) 0.003(3) 0.004(3) -0.009(3)
N4 0.038(4) 0.034(5) 0.032(5) 0.003(3) 0.010(3) 0.004(3)
N5 0.035(4) 0.024(4) 0.030(4) -0.004(3) 0.004(3) -0.001(3)
N6 0.031(4) 0.040(5) 0.039(5) -0.007(4) 0.009(3) -0.011(3)
C1 0.051(6) 0.038(6) 0.048(7) 0.003(5) 0.016(5) -0.003(5)
C2 0.067(8) 0.052(8) 0.066(9) -0.011(6) 0.028(6) 0.010(6)
C3 0.059(7) 0.040(7) 0.096(11) 0.015(7) 0.044(7) 0.010(5)
C4 0.038(5) 0.040(7) 0.072(9) 0.021(6) 0.016(5) 0.005(4)
C5 0.034(5) 0.034(6) 0.048(6) 0.008(4) 0.015(4) -0.008(4)
C6 0.037(5) 0.037(6) 0.034(6) 0.016(4) 0.013(4) -0.005(4)
C7 0.035(5) 0.047(7) 0.056(7) 0.013(5) 0.015(5) -0.005(4)
C8 0.032(5) 0.069(8) 0.035(6) 0.029(6) -0.001(4) -0.007(5)
C9 0.036(5) 0.063(7) 0.027(5) 0.006(5) 0.004(4) -0.012(4)
C10 0.034(4) 0.047(6) 0.033(5) -0.004(5) 0.015(4) -0.019(4)
C11 0.025(4) 0.036(5) 0.032(5) 0.003(4) 0.010(4) -0.005(3)
C12 0.029(4) 0.052(7) 0.034(6) -0.015(5) 0.010(4) -0.015(4)
C13 0.031(4) 0.039(6) 0.033(5) -0.005(4) 0.008(4) -0.004(4)
C14 0.054(6) 0.040(7) 0.045(7) 0.001(5) 0.011(5) -0.002(5)
C15 0.046(6) 0.089(10) 0.047(8) 0.021(7) 0.005(5) -0.028(6)
C16 0.044(5) 0.033(6) 0.037(6) 0.012(4) 0.006(4) 0.004(4)
C17 0.052(6) 0.051(7) 0.043(7) 0.002(5) 0.001(5) 0.001(5)
C18 0.040(5) 0.029(5) 0.031(5) -0.009(4) 0.002(4) -0.004(4)
C19 0.046(6) 0.067(10) 0.058(9) -0.010(7) -0.006(6) -0.013(6)
F1 0.181(9) 0.079(6) 0.056(5) -0.004(4) 0.011(5) 0.082(6)
F2 0.086(5) 0.041(4) 0.139(8) -0.002(4) 0.033(5) -0.016(4)
F3 0.113(6) 0.048(4) 0.139(7) 0.010(4) 0.094(6) 0.022(4)
F4 0.055(4) 0.123(7) 0.107(7) -0.025(5) 0.040(4) -0.033(4)
F5 0.083(5) 0.071(5) 0.085(6) -0.005(4) 0.009(4) -0.041(4)
F6 0.085(13) 0.094(14) 0.062(13) 0.061(11) -0.027(9) -0.055(10)
F6' 0.08(2) 0.18(4) 0.046(15) 0.04(2) 0.006(13) -0.035(19)
F7 0.036(8) 0.17(3) 0.095(13) 0.019(15) 0.007(9) -0.034(10)
F8 0.092(13) 0.073(14) 0.14(3) -0.083(16) 0.010(17) -0.025(11)
F9 0.11(2) 0.11(2) 0.123(19) 0.046(15) -0.087(17) -0.061(16)
F7' 0.066(18) 0.047(19) 0.43(9) -0.06(3) -0.03(4) 0.032(16)
F8' 0.09(2) 0.09(2) 0.12(3) 0.05(2) -0.05(2) -0.075(17)
F9' 0.12(4) 0.21(6) 0.07(2) -0.03(3) 0.00(2) -0.09(4)

loop_
_atom_type_symbol
_atom_type_description
_atom_type_scat_dispersion_real
_atom_type_scat_dispersion_imag
_atom_type_scat_source
C C 0.0033 0.0016 'International Tables Vol C Tables 4.2.6.8 and 6.1.1.4'
H H 0.0000 0.0000 'International Tables Vol C Tables 4.2.6.8 and 6.1.1.4'
N N 0.0061 0.0033 'International Tables Vol C Tables 4.2.6.8 and 6.1.1.4'
F F 0.0171 0.0103 'International Tables Vol C Tables 4.2.6.8 and 6.1.1.4'
Pt Pt -1.7033 8.3905 'International Tables Vol C Tables 4.2.6.8 and 6.1.1.4'

loop_
_geom_angle_atom_site_label_1
_geom_angle_atom_site_label_2
_geom_angle_atom_site_label_3
_geom_angle
_geom_angle_site_symmetry_1
_geom_angle_site_symmetry_3
_geom_angle_publ_flag
N2 Pt N3 80.9(3) . . ?
N2 Pt N5 177.1(3) . . ?
N3 Pt N5 100.9(3) . . ?
N2 Pt N1 80.3(3) . . ?
N3 Pt N1 161.1(3) . . ?
N5 Pt N1 97.9(3) . . ?
C1 N1 C5 119.5(9) . . ?
C1 N1 Pt 127.3(7) . . ?
C5 N1 Pt 113.1(6) . . ?
C10 N2 C6 123.3(9) . . ?
C10 N2 Pt 118.0(6) . . ?
C6 N2 Pt 118.7(6) . . ?
N4 N3 C11 110.6(7) . . ?
N4 N3 Pt 135.5(6) . . ?
C11 N3 Pt 113.8(6) . . ?
N3 N4 C13 105.1(7) . . ?
C16 N5 N6 110.9(8) . . ?
C16 N5 Pt 131.5(6) . . ?
N6 N5 Pt 117.4(6) . . ?
C18 N6 N5 105.0(7) . . ?
N1 C1 C2 123.3(10) . . ?
C1 C2 C3 118.2(11) . . ?
C4 C3 C2 118.7(11) . . ?
C3 C4 C5 120.7(10) . . ?
N1 C5 C4 119.4(10) . . ?
N1 C5 C6 116.5(9) . . ?
C4 C5 C6 124.1(10) . . ?
C7 C6 N2 119.3(9) . . ?
C7 C6 C5 129.4(10) . . ?
N2 C6 C5 111.3(8) . . ?
C6 C7 C8 119.5(10) . . ?
C9 C8 C7 120.8(9) . . ?
C8 C9 C10 118.1(10) . . ?
N2 C10 C9 118.8(9) . . ?
N2 C10 C11 111.5(9) . . ?
C9 C10 C11 129.7(9) . . ?
N3 C11 C12 108.4(8) . . ?
N3 C11 C10 115.6(8) . . ?
C12 C11 C10 135.8(9) . . ?
C11 C12 C13 103.5(8) . . ?
N4 C13 C12 112.3(8) . . ?
N4 C13 C14 120.3(9) . . ?
C12 C13 C14 127.4(9) . . ?
F2 C14 F3 104.4(9) . . ?
F2 C14 F1 102.8(9) . . ?
F3 C14 F1 106.0(9) . . ?
F2 C14 C13 114.5(9) . . ?
F3 C14 C13 114.1(9) . . ?
F1 C14 C13 113.8(9) . . ?
F6 C15 F5 98.8(14) . . ?
F6 C15 F4 120.7(13) . . ?
F5 C15 F4 102.8(9) . . ?
F6 C15 F6' 40.3(16) . . ?
F5 C15 F6' 127(2) . . ?
F4 C15 F6' 84.4(16) . . ?
F6 C15 C16 109.2(11) . . ?
F5 C15 C16 113.1(10) . . ?
F4 C15 C16 111.4(11) . . ?
F6' C15 C16 112.3(18) . . ?
N5 C16 C17 108.0(9) . . ?
N5 C16 C15 123.8(9) . . ?
C17 C16 C15 128.1(10) . . ?
C18 C17 C16 103.4(9) . . ?
N6 C18 C17 112.6(8) . . ?
N6 C18 C19 119.1(9) . . ?
C17 C18 C19 128.3(10) . . ?
F7' C19 F9' 96(4) . . ?
F7' C19 F7 62(4) . . ?
F9' C19 F7 129(2) . . ?
F7' C19 F8 129(3) . . ?
F9' C19 F8 47(3) . . ?
F7 C19 F8 109(2) . . ?
F7' C19 F8' 105(3) . . ?
F9' C19 F8' 106(3) . . ?
F7 C19 F8' 49(2) . . ?
F8 C19 F8' 65(2) . . ?
F7' C19 F9 42(4) . . ?
F9' C19 F9 62(3) . . ?
F7 C19 F9 103(2) . . ?
F8 C19 F9 108(2) . . ?
F8' C19 F9 135.9(17) . . ?
F7' C19 C18 118(2) . . ?
F9' C19 C18 116(2) . . ?
F7 C19 C18 114.9(14) . . ?
F8 C19 C18 111.5(13) . . ?
F8' C19 C18 113.3(14) . . ?
F9 C19 C18 109.4(14) . . ?

loop_
_geom_bond_atom_site_label_1
_geom_bond_atom_site_label_2
_geom_bond_distance
_geom_bond_site_symmetry_2
_geom_bond_publ_flag
Pt N2 1.943(7) . ?
Pt N3 1.979(8) . ?
Pt N5 2.019(7) . ?
Pt N1 2.029(7) . ?
N1 C1 1.336(12) . ?
N1 C5 1.346(11) . ?
N2 C10 1.349(12) . ?
N2 C6 1.356(11) . ?
N3 N4 1.348(10) . ?
N3 C11 1.365(11) . ?
N4 C13 1.351(11) . ?
N5 C16 1.347(12) . ?
N5 N6 1.352(10) . ?
N6 C18 1.330(11) . ?
C1 C2 1.360(14) . ?
C2 C3 1.386(16) . ?
C3 C4 1.367(16) . ?
C4 C5 1.390(13) . ?
C5 C6 1.466(14) . ?
C6 C7 1.339(13) . ?
C7 C8 1.401(15) . ?
C8 C9 1.378(15) . ?
C9 C10 1.392(13) . ?
C10 C11 1.460(13) . ?
C11 C12 1.384(13) . ?
C12 C13 1.392(13) . ?
C13 C14 1.455(14) . ?
C14 F2 1.304(12) . ?
C14 F3 1.310(12) . ?
C14 F1 1.321(12) . ?
C15 F6 1.32(2) . ?
C15 F5 1.329(14) . ?
C15 F4 1.337(14) . ?
C15 F6' 1.34(3) . ?
C15 C16 1.460(13) . ?
C16 C17 1.389(14) . ?
C17 C18 1.387(14) . ?
C18 C19 1.478(13) . ?
C19 F7' 1.22(3) . ?
C19 F9' 1.26(4) . ?
C19 F7 1.28(2) . ?
C19 F8 1.29(2) . ?
C19 F8' 1.32(3) . ?
C19 F9 1.37(3) . ?
